data_7714035
loop_
_publ_author_name
'Cherkasova, Anna V.'
'Cherkasov, Anton Vladimirovich'
'Martyanov, Konstantin A.'
'Bogomyakov, Artem'
'Khrustalev, Victor N.'
'Kissel, Alexander'
'Kozhanov, Konstantin'
'Kuropatov, Viacheslav'
'Cherkasov, Vladimir Kuz'mich'

_publ_section_title
;
 A self-assembling of a metal-organic cage-like structure bearing cofacial
 redox-active bis-(o-semiquinone) copper(II) units
;
_journal_name_full 'Dalton Transactions'
_journal_paper_doi 10.1039/D3DT02855K
_journal_year 2023
_chemical_formula_moiety 'C80 H114 Cu2 O15'
_chemical_formula_sum 'C80 H114 Cu2 O15'
_chemical_formula_weight 1442.79
_space_group_crystal_system triclinic
_space_group_IT_number 2
_space_group_name_Hall '-P 1'
_space_group_name_H-M_alt 'P -1'
_atom_sites_solution_hydrogens geom
_atom_sites_solution_primary dual
_atom_sites_solution_secondary difmap
_audit_creation_method SHELXL-2018/3
_audit_update_record
;
2023-05-02 deposited with the CCDC.	2023-09-04 downloaded from the CCDC.
;
_cell_angle_alpha 112.212(2)
_cell_angle_beta 100.457(2)
_cell_angle_gamma 110.623(2)
_cell_formula_units_Z 1
_cell_length_a 11.2133(5)
_cell_length_b 14.5574(7)
_cell_length_c 14.7287(7)
_cell_measurement_reflns_used 9960
_cell_measurement_temperature 100(2)
_cell_measurement_theta_max 25.04
_cell_measurement_theta_min 2.52
_cell_volume 1941.00(17)
_computing_cell_refinement 'Saint 8.37a'
_computing_data_collection APEX3
_computing_data_reduction 'Saint 8.37a'
_computing_structure_refinement 'SHELXL 2018/3'
_computing_structure_solution 'SHELXT 2018/2'
_diffrn_ambient_temperature 100(2)
_diffrn_measured_fraction_theta_full 0.996
_diffrn_measured_fraction_theta_max 0.996
_diffrn_measurement_device_type 'Bruker D8 Quest (CMOS)'
_diffrn_measurement_method '\w scans'
_diffrn_radiation_type MoK\a
_diffrn_radiation_wavelength 0.71073
_diffrn_reflns_av_R_equivalents 0.0607
_diffrn_reflns_av_unetI/netI 0.0867
_diffrn_reflns_Laue_measured_fraction_full 0.996
_diffrn_reflns_Laue_measured_fraction_max 0.996
_diffrn_reflns_limit_h_max 13
_diffrn_reflns_limit_h_min -13
_diffrn_reflns_limit_k_max 17
_diffrn_reflns_limit_k_min -17
_diffrn_reflns_limit_l_max 17
_diffrn_reflns_limit_l_min -17
_diffrn_reflns_number 22303
_diffrn_reflns_point_group_measured_fraction_full 0.996
_diffrn_reflns_point_group_measured_fraction_max 0.996
_diffrn_reflns_theta_full 25.055
_diffrn_reflns_theta_max 25.055
_diffrn_reflns_theta_min 2.083
_diffrn_source 'microfocus source'
_exptl_absorpt_coefficient_mu 0.610
_exptl_absorpt_correction_T_max 1.000
_exptl_absorpt_correction_T_min 0.828
_exptl_absorpt_correction_type numerical
_exptl_absorpt_process_details SADABS
_exptl_crystal_colour green
_exptl_crystal_density_diffrn 1.234
_exptl_crystal_description prism
_exptl_crystal_F_000 772
_exptl_crystal_size_max 0.270
_exptl_crystal_size_mid 0.230
_exptl_crystal_size_min 0.100
_refine_diff_density_max 0.732
_refine_diff_density_min -0.741
_refine_diff_density_rms 0.084
_refine_ls_extinction_method none
_refine_ls_goodness_of_fit_ref 1.022
_refine_ls_hydrogen_treatment constr
_refine_ls_matrix_type full
_refine_ls_number_parameters 464
_refine_ls_number_reflns 6868
_refine_ls_number_restraints 438
_refine_ls_restrained_S_all 1.003
_refine_ls_R_factor_all 0.1230
_refine_ls_R_factor_gt 0.0675
_refine_ls_shift/su_max 0.000
_refine_ls_shift/su_mean 0.000
_refine_ls_structure_factor_coef Fsqd
_refine_ls_weighting_details 'w=1/[\s^2^(Fo^2^)+(0.0710P)^2^+4.2580P] where P=(Fo^2^+2Fc^2^)/3'
_refine_ls_weighting_scheme calc
_refine_ls_wR_factor_gt 0.1494
_refine_ls_wR_factor_ref 0.1725
_reflns_Friedel_coverage 0.000
_reflns_number_gt 4408
_reflns_number_total 6868
_reflns_threshold_expression 'I > 2\s(I)'
_cod_data_source_file d3dt02855k2.cif
_cod_data_source_block cusqoph2
_cod_original_cell_volume 1941.00(16)
_cod_database_code 7714035
_shelx_shelxl_version_number 2018/3
_shelx_space_group_comment
;
The symmetry employed for this shelxl refinement is uniquely defined
by the following loop, which should always be used as a source of
symmetry information in preference to the above space-group names.
They are only intended as comments.
;
_shelx_estimated_absorpt_t_min 0.853
_shelx_estimated_absorpt_t_max 0.942

loop_
_space_group_symop_operation_xyz
'x, y, z'
'-x, -y, -z'

loop_
_atom_site_label
_atom_site_type_symbol
_atom_site_fract_x
_atom_site_fract_y
_atom_site_fract_z
_atom_site_U_iso_or_equiv
_atom_site_adp_type
_atom_site_occupancy
_atom_site_site_symmetry_order
_atom_site_calc_flag
_atom_site_refinement_flags_posn
_atom_site_refinement_flags_adp
_atom_site_refinement_flags_occupancy
_atom_site_disorder_assembly
_atom_site_disorder_group
Cu1 Cu 0.35857(5) 0.17725(5) 0.33077(5) 0.0333(2) Uani 1 1 d . U . . .
O1 O 0.4104(3) 0.2259(3) 0.2319(2) 0.0302(8) Uani 1 1 d . . . . .
O2 O 0.1795(3) 0.1539(3) 0.2565(2) 0.0267(7) Uani 1 1 d . . . . .
O3 O 0.2189(3) 0.3212(2) -0.0158(2) 0.0254(7) Uani 1 1 d . . . . .
O4 O 0.2179(3) 0.6573(2) 0.2222(2) 0.0273(7) Uani 1 1 d . . . . .
O5 O 0.4558(3) 0.7669(3) 0.5790(2) 0.0273(7) Uani 1 1 d . . . . .
O6 O 0.6849(3) 0.8396(2) 0.5530(2) 0.0246(7) Uani 1 1 d . . . . .
O7 O 0.3193(3) -0.0147(3) 0.2376(2) 0.0347(7) Uani 1 1 d D U . . .
C1 C 0.3154(4) 0.2356(3) 0.1790(3) 0.0201(9) Uani 1 1 d . . . . .
C2 C 0.1838(4) 0.1927(3) 0.1913(3) 0.0182(9) Uani 1 1 d . . . . .
C3 C 0.0685(4) 0.1947(3) 0.1330(3) 0.0192(9) Uani 1 1 d . . . . .
C4 C 0.0929(4) 0.2411(4) 0.0695(3) 0.0221(10) Uani 1 1 d . . . . .
H4A H 0.019478 0.244343 0.029317 0.026 Uiso 1 1 calc R U . . .
C5 C 0.2217(4) 0.2848(3) 0.0598(3) 0.0217(10) Uani 1 1 d . . . . .
C6 C 0.3372(4) 0.2873(3) 0.1126(3) 0.0193(9) Uani 1 1 d . . . . .
C7 C -0.0725(4) 0.1452(4) 0.1410(3) 0.0262(10) Uani 1 1 d . . . . .
C8 C -0.1761(5) 0.1605(5) 0.0733(4) 0.0445(14) Uani 1 1 d . . . . .
H8A H -0.183646 0.124211 -0.000208 0.067 Uiso 1 1 calc R U . . .
H8B H -0.145931 0.240500 0.098088 0.067 Uiso 1 1 calc R U . . .
H8C H -0.265501 0.126561 0.078374 0.067 Uiso 1 1 calc R U . . .
C9 C -0.1233(5) 0.0205(4) 0.1025(4) 0.0352(12) Uani 1 1 d . . . . .
H9A H -0.132292 -0.016631 0.028772 0.053 Uiso 1 1 calc R U . . .
H9B H -0.212532 -0.011333 0.108569 0.053 Uiso 1 1 calc R U . . .
H9C H -0.057894 0.009227 0.145469 0.053 Uiso 1 1 calc R U . . .
C10 C -0.0628(5) 0.2032(4) 0.2554(4) 0.0356(12) Uani 1 1 d . . . . .
H10A H -0.000853 0.190287 0.299572 0.053 Uiso 1 1 calc R U . . .
H10B H -0.153737 0.172485 0.259039 0.053 Uiso 1 1 calc R U . . .
H10C H -0.027477 0.283715 0.280553 0.053 Uiso 1 1 calc R U . . .
C11 C 0.4801(4) 0.3353(4) 0.1070(3) 0.0266(10) Uani 1 1 d . . . . .
C12 C 0.4946(5) 0.4038(5) 0.0481(4) 0.0437(14) Uani 1 1 d . . . . .
H12A H 0.430107 0.355566 -0.024893 0.066 Uiso 1 1 calc R U . . .
H12B H 0.588196 0.433425 0.048778 0.066 Uiso 1 1 calc R U . . .
H12C H 0.474916 0.465887 0.082692 0.066 Uiso 1 1 calc R U . . .
C13 C 0.5873(5) 0.4178(5) 0.2189(4) 0.0484(15) Uani 1 1 d . . . . .
H13A H 0.588927 0.377950 0.259525 0.073 Uiso 1 1 calc R U . . .
H13B H 0.563590 0.477384 0.253527 0.073 Uiso 1 1 calc R U . . .
H13C H 0.677713 0.450577 0.214937 0.073 Uiso 1 1 calc R U . . .
C14 C 0.5112(5) 0.2402(5) 0.0520(4) 0.0443(13) Uani 1 1 d . . . . .
H14A H 0.506503 0.197617 0.090436 0.066 Uiso 1 1 calc R U . . .
H14B H 0.603230 0.270559 0.049969 0.066 Uiso 1 1 calc R U . . .
H14C H 0.444153 0.190812 -0.020002 0.066 Uiso 1 1 calc R U . . .
C15 C 0.1987(4) 0.4140(4) 0.0062(3) 0.0221(10) Uani 1 1 d . . . . .
C16 C 0.1540(4) 0.4293(4) -0.0787(3) 0.0249(10) Uani 1 1 d . . . . .
H16A H 0.134108 0.375310 -0.148294 0.030 Uiso 1 1 calc R U . . .
C17 C 0.1387(4) 0.5241(4) -0.0607(3) 0.0269(10) Uani 1 1 d . . . . .
H17A H 0.109625 0.535461 -0.118536 0.032 Uiso 1 1 calc R U . . .
C18 C 0.1651(4) 0.6028(4) 0.0400(4) 0.0277(11) Uani 1 1 d . . . . .
H18A H 0.155079 0.668063 0.052013 0.033 Uiso 1 1 calc R U . . .
C19 C 0.2066(4) 0.5837(4) 0.1230(3) 0.0238(10) Uani 1 1 d . . . . .
C20 C 0.2253(4) 0.4920(4) 0.1083(3) 0.0216(10) Uani 1 1 d . . . . .
H20A H 0.255800 0.481563 0.166482 0.026 Uiso 1 1 calc R U . . .
C21 C 0.4461(4) 0.7546(3) 0.4861(3) 0.0209(10) Uani 1 1 d . . . . .
C22 C 0.5767(4) 0.7965(3) 0.4719(3) 0.0222(10) Uani 1 1 d . . . . .
C23 C 0.5838(4) 0.7886(4) 0.3727(3) 0.0245(10) Uani 1 1 d . . . . .
C24 C 0.4588(5) 0.7377(4) 0.2942(4) 0.0278(11) Uani 1 1 d . . . . .
H24A H 0.456823 0.728823 0.226536 0.033 Uiso 1 1 calc R U . . .
C25 C 0.3337(4) 0.6979(4) 0.3083(3) 0.0237(10) Uani 1 1 d . . . . .
C26 C 0.3185(4) 0.7048(3) 0.4017(3) 0.0224(10) Uani 1 1 d . . . . .
C27 C 0.7197(5) 0.8385(4) 0.3600(4) 0.0360(12) Uani 1 1 d . . . . .
C28 C 0.8076(5) 0.7839(5) 0.3850(5) 0.0536(16) Uani 1 1 d . . . . .
H28A H 0.826051 0.798438 0.458035 0.080 Uiso 1 1 calc R U . . .
H28B H 0.894202 0.815612 0.375397 0.080 Uiso 1 1 calc R U . . .
H28C H 0.758297 0.702997 0.337505 0.080 Uiso 1 1 calc R U . . .
C29 C 0.6989(5) 0.8194(6) 0.2470(4) 0.0582(18) Uani 1 1 d . . . . .
H29A H 0.643582 0.853865 0.229636 0.087 Uiso 1 1 calc R U . . .
H29B H 0.651800 0.738887 0.197854 0.087 Uiso 1 1 calc R U . . .
H29C H 0.788001 0.853278 0.241554 0.087 Uiso 1 1 calc R U . . .
C30 C 0.7968(5) 0.9649(4) 0.4345(4) 0.0408(13) Uani 1 1 d . . . . .
H30A H 0.813121 0.979329 0.507374 0.061 Uiso 1 1 calc R U . . .
H30B H 0.742030 0.999957 0.417578 0.061 Uiso 1 1 calc R U . . .
H30C H 0.884503 0.996370 0.426256 0.061 Uiso 1 1 calc R U . . .
C31 C 0.1774(4) 0.6608(4) 0.4122(4) 0.0307(11) Uani 1 1 d . . . . .
C32 C 0.0980(5) 0.7173(5) 0.3811(5) 0.0477(14) Uani 1 1 d . . . . .
H32A H 0.146344 0.797794 0.430378 0.072 Uiso 1 1 calc R U . . .
H32B H 0.006368 0.685382 0.383479 0.072 Uiso 1 1 calc R U . . .
H32C H 0.090137 0.704937 0.309679 0.072 Uiso 1 1 calc R U . . .
C33 C 0.0950(5) 0.5332(4) 0.3339(4) 0.0421(13) Uani 1 1 d . . . . .
H33A H 0.141140 0.494122 0.354232 0.063 Uiso 1 1 calc R U . . .
H33B H 0.089438 0.520193 0.262570 0.063 Uiso 1 1 calc R U . . .
H33C H 0.002597 0.504818 0.335525 0.063 Uiso 1 1 calc R U . . .
C34 C 0.1808(5) 0.6739(6) 0.5188(4) 0.0611(19) Uani 1 1 d . . . . .
H34A H 0.222695 0.630834 0.535896 0.092 Uiso 1 1 calc R U . . .
H34B H 0.087341 0.646218 0.518495 0.092 Uiso 1 1 calc R U . . .
H34C H 0.234633 0.753095 0.571619 0.092 Uiso 1 1 calc R U . . .
C35 C 0.4404(5) -0.0274(4) 0.2378(4) 0.0419(13) Uani 1 1 d D . . . .
H35A H 0.414889 -0.107615 0.196673 0.050 Uiso 1 1 calc R U . . .
H35B H 0.498557 0.000242 0.310923 0.050 Uiso 1 1 calc R U . . .
C36 C 0.5184(5) 0.0361(5) 0.1914(4) 0.0451(14) Uani 1 1 d D . . . .
H36A H 0.595948 0.020799 0.185951 0.068 Uiso 1 1 calc R U . . .
H36B H 0.552293 0.116432 0.236533 0.068 Uiso 1 1 calc R U . . .
H36C H 0.458495 0.013052 0.121171 0.068 Uiso 1 1 calc R U . . .
C37 C 0.2346(4) -0.0858(4) 0.2701(4) 0.0368(12) Uani 1 1 d D . . . .
H37A H 0.278696 -0.057322 0.346389 0.044 Uiso 1 1 calc R U . . .
H37B H 0.224080 -0.162247 0.231960 0.044 Uiso 1 1 calc R U . . .
C38 C 0.0977(4) -0.0896(4) 0.2485(4) 0.0334(12) Uani 1 1 d D . . . .
H38A H 0.039588 -0.141815 0.267608 0.050 Uiso 1 1 calc R U . . .
H38B H 0.055708 -0.114815 0.173504 0.050 Uiso 1 1 calc R U . . .
H38C H 0.107648 -0.014785 0.290211 0.050 Uiso 1 1 calc R U . . .
O1S O 0.4299(8) 0.4039(7) 0.4658(9) 0.083(3) Uani 0.5 1 d D U P A -1
C1S C 0.3285(11) 0.4406(11) 0.4577(12) 0.072(3) Uani 0.5 1 d D U P A -1
H1SA H 0.285035 0.420942 0.383704 0.087 Uiso 0.5 1 calc R U P A -1
H1SB H 0.371006 0.522943 0.501323 0.087 Uiso 0.5 1 calc R U P A -1
C2S C 0.2245(12) 0.3861(10) 0.4943(10) 0.063(2) Uani 0.5 1 d D U P A -1
H2SA H 0.154753 0.411707 0.489791 0.095 Uiso 0.5 1 calc R U P A -1
H2SB H 0.268267 0.405721 0.567449 0.095 Uiso 0.5 1 calc R U P A -1
H2SC H 0.181575 0.304780 0.449900 0.095 Uiso 0.5 1 calc R U P A -1
C3S C 0.5542(10) 0.4836(10) 0.4705(8) 0.072(3) Uani 0.5 1 d D U P A -1
H3SA H 0.536889 0.528396 0.438196 0.087 Uiso 0.5 1 calc R U P A -1
H3SB H 0.605277 0.447059 0.436487 0.087 Uiso 0.5 1 calc R U P A -1
C4S C 0.6262(13) 0.5521(11) 0.5860(8) 0.063(2) Uani 0.5 1 d D U P A -1
H4SA H 0.716136 0.610989 0.601829 0.095 Uiso 0.5 1 calc R U P A -1
H4SB H 0.637744 0.504464 0.615608 0.095 Uiso 0.5 1 calc R U P A -1
H4SC H 0.572379 0.586349 0.616996 0.095 Uiso 0.5 1 calc R U P A -1

loop_
_atom_site_aniso_label
_atom_site_aniso_U_11
_atom_site_aniso_U_22
_atom_site_aniso_U_33
_atom_site_aniso_U_23
_atom_site_aniso_U_13
_atom_site_aniso_U_12
Cu1 0.0155(3) 0.0545(4) 0.0353(4) 0.0341(3) 0.0054(2) 0.0101(3)
O1 0.0143(15) 0.041(2) 0.0380(19) 0.0271(17) 0.0063(14) 0.0080(14)
O2 0.0193(16) 0.0325(19) 0.0290(18) 0.0219(15) 0.0058(13) 0.0065(14)
O3 0.0345(18) 0.0276(18) 0.0187(16) 0.0137(14) 0.0112(14) 0.0156(15)
O4 0.0232(16) 0.0286(18) 0.0253(17) 0.0093(15) 0.0032(13) 0.0138(14)
O5 0.0204(16) 0.0329(19) 0.0255(17) 0.0162(15) 0.0040(13) 0.0088(14)
O6 0.0172(15) 0.0288(18) 0.0231(16) 0.0131(14) 0.0026(13) 0.0073(14)
O7 0.0227(16) 0.0538(14) 0.0363(19) 0.0279(15) 0.0155(15) 0.0172(16)
C1 0.022(2) 0.017(2) 0.021(2) 0.0097(19) 0.0069(18) 0.0086(19)
C2 0.020(2) 0.015(2) 0.018(2) 0.0077(19) 0.0058(17) 0.0073(18)
C3 0.021(2) 0.017(2) 0.015(2) 0.0032(19) 0.0053(17) 0.0099(19)
C4 0.023(2) 0.022(2) 0.017(2) 0.006(2) 0.0041(18) 0.011(2)
C5 0.031(2) 0.013(2) 0.014(2) 0.0049(19) 0.0038(18) 0.0076(19)
C6 0.021(2) 0.010(2) 0.018(2) 0.0036(18) 0.0057(17) 0.0029(18)
C7 0.023(2) 0.031(3) 0.025(2) 0.012(2) 0.0080(19) 0.013(2)
C8 0.025(3) 0.073(4) 0.055(3) 0.042(3) 0.019(2) 0.028(3)
C9 0.024(3) 0.028(3) 0.039(3) 0.010(2) 0.011(2) 0.004(2)
C10 0.033(3) 0.038(3) 0.031(3) 0.012(2) 0.017(2) 0.014(2)
C11 0.021(2) 0.028(3) 0.022(2) 0.014(2) 0.0048(18) 0.004(2)
C12 0.029(3) 0.055(4) 0.049(3) 0.036(3) 0.016(2) 0.009(3)
C13 0.028(3) 0.052(4) 0.036(3) 0.021(3) 0.001(2) -0.006(3)
C14 0.030(3) 0.049(3) 0.056(4) 0.028(3) 0.022(3) 0.017(3)
C15 0.017(2) 0.023(2) 0.020(2) 0.0108(19) 0.0027(18) 0.0047(19)
C16 0.019(2) 0.031(3) 0.018(2) 0.013(2) 0.0021(18) 0.005(2)
C17 0.021(2) 0.040(3) 0.023(2) 0.022(2) 0.0056(19) 0.010(2)
C18 0.025(2) 0.029(3) 0.036(3) 0.021(2) 0.006(2) 0.014(2)
C19 0.019(2) 0.023(2) 0.020(2) 0.0078(19) 0.0012(18) 0.0058(19)
C20 0.021(2) 0.026(2) 0.018(2) 0.0120(19) 0.0041(18) 0.012(2)
C21 0.019(2) 0.018(2) 0.023(2) 0.009(2) 0.0044(18) 0.0090(19)
C22 0.024(2) 0.015(2) 0.023(2) 0.0060(19) 0.0042(18) 0.0097(19)
C23 0.027(2) 0.021(2) 0.019(2) 0.005(2) 0.0066(18) 0.011(2)
C24 0.030(2) 0.027(3) 0.023(2) 0.008(2) 0.0068(19) 0.015(2)
C25 0.024(2) 0.017(2) 0.019(2) 0.0033(19) -0.0045(17) 0.010(2)
C26 0.020(2) 0.015(2) 0.028(2) 0.009(2) 0.0037(18) 0.0090(19)
C27 0.029(3) 0.046(3) 0.025(3) 0.012(2) 0.013(2) 0.013(2)
C28 0.028(3) 0.061(4) 0.053(4) 0.012(3) 0.017(3) 0.018(3)
C29 0.032(3) 0.088(5) 0.028(3) 0.017(3) 0.014(2) 0.009(3)
C30 0.033(3) 0.045(3) 0.031(3) 0.019(2) 0.011(2) 0.004(2)
C31 0.022(2) 0.035(3) 0.034(3) 0.018(2) 0.005(2) 0.014(2)
C32 0.037(3) 0.049(4) 0.064(4) 0.028(3) 0.022(3) 0.024(3)
C33 0.031(3) 0.036(3) 0.049(3) 0.022(3) 0.009(2) 0.007(2)
C34 0.020(3) 0.102(5) 0.043(3) 0.033(3) 0.012(2) 0.012(3)
C35 0.034(3) 0.045(3) 0.056(4) 0.025(3) 0.021(3) 0.025(3)
C36 0.027(3) 0.056(4) 0.053(4) 0.023(3) 0.022(3) 0.019(3)
C37 0.042(3) 0.031(3) 0.042(3) 0.017(3) 0.024(2) 0.018(2)
C38 0.027(3) 0.027(3) 0.036(3) 0.012(2) 0.012(2) 0.006(2)
O1S 0.057(5) 0.060(5) 0.121(7) 0.047(5) 0.022(4) 0.018(4)
C1S 0.056(4) 0.076(5) 0.075(5) 0.025(4) 0.033(4) 0.029(4)
C2S 0.063(3) 0.065(4) 0.062(3) 0.022(3) 0.021(3) 0.039(3)
C3S 0.056(4) 0.076(5) 0.075(5) 0.025(4) 0.033(4) 0.029(4)
C4S 0.063(3) 0.065(4) 0.062(3) 0.022(3) 0.021(3) 0.039(3)

loop_
_atom_type_symbol
_atom_type_description
_atom_type_scat_dispersion_real
_atom_type_scat_dispersion_imag
_atom_type_scat_source
C C 0.0033 0.0016 'International Tables Vol C Tables 4.2.6.8 and 6.1.1.4'
H H 0.0000 0.0000 'International Tables Vol C Tables 4.2.6.8 and 6.1.1.4'
O O 0.0106 0.0060 'International Tables Vol C Tables 4.2.6.8 and 6.1.1.4'
Cu Cu 0.3201 1.2651 'International Tables Vol C Tables 4.2.6.8 and 6.1.1.4'

loop_
_geom_angle_atom_site_label_1
_geom_angle_atom_site_label_2
_geom_angle_atom_site_label_3
_geom_angle
_geom_angle_site_symmetry_1
_geom_angle_site_symmetry_3
_geom_angle_publ_flag
O5 Cu1 O1 95.12(12) 2_666 . ?
O5 Cu1 O6 83.11(12) 2_666 2_666 ?
O1 Cu1 O6 168.19(13) . 2_666 ?
O5 Cu1 O2 167.83(13) 2_666 . ?
O1 Cu1 O2 83.19(12) . . ?
O6 Cu1 O2 96.06(12) 2_666 . ?
O5 Cu1 O7 94.72(11) 2_666 . ?
O1 Cu1 O7 98.50(12) . . ?
O6 Cu1 O7 93.29(11) 2_666 . ?
O2 Cu1 O7 97.45(11) . . ?
C1 O1 Cu1 112.1(3) . . ?
C2 O2 Cu1 112.1(3) . . ?
C15 O3 C5 117.2(3) . . ?
C25 O4 C19 118.3(3) . . ?
C21 O5 Cu1 113.0(3) . 2_666 ?
C22 O6 Cu1 112.3(3) . 2_666 ?
C37 O7 C35 111.4(4) . . ?
C37 O7 Cu1 112.4(3) . . ?
C35 O7 Cu1 114.9(3) . . ?
O1 C1 C6 122.4(4) . . ?
O1 C1 C2 115.8(4) . . ?
C6 C1 C2 121.8(4) . . ?
O2 C2 C3 123.4(4) . . ?
O2 C2 C1 115.8(4) . . ?
C3 C2 C1 120.9(4) . . ?
C4 C3 C2 115.1(4) . . ?
C4 C3 C7 123.2(4) . . ?
C2 C3 C7 121.7(4) . . ?
C3 C4 C5 123.7(4) . . ?
C3 C4 H4A 118.2 . . ?
C5 C4 H4A 118.2 . . ?
C6 C5 O3 121.6(4) . . ?
C6 C5 C4 125.3(4) . . ?
O3 C5 C4 112.9(4) . . ?
C5 C6 C1 113.1(4) . . ?
C5 C6 C11 127.7(4) . . ?
C1 C6 C11 119.2(4) . . ?
C9 C7 C8 108.4(4) . . ?
C9 C7 C10 109.7(4) . . ?
C8 C7 C10 108.2(4) . . ?
C9 C7 C3 109.1(4) . . ?
C8 C7 C3 111.2(4) . . ?
C10 C7 C3 110.3(4) . . ?
C7 C8 H8A 109.5 . . ?
C7 C8 H8B 109.5 . . ?
H8A C8 H8B 109.5 . . ?
C7 C8 H8C 109.5 . . ?
H8A C8 H8C 109.5 . . ?
H8B C8 H8C 109.5 . . ?
C7 C9 H9A 109.5 . . ?
C7 C9 H9B 109.5 . . ?
H9A C9 H9B 109.5 . . ?
C7 C9 H9C 109.5 . . ?
H9A C9 H9C 109.5 . . ?
H9B C9 H9C 109.5 . . ?
C7 C10 H10A 109.5 . . ?
C7 C10 H10B 109.5 . . ?
H10A C10 H10B 109.5 . . ?
C7 C10 H10C 109.5 . . ?
H10A C10 H10C 109.5 . . ?
H10B C10 H10C 109.5 . . ?
C14 C11 C6 109.2(4) . . ?
C14 C11 C13 111.0(4) . . ?
C6 C11 C13 109.6(4) . . ?
C14 C11 C12 108.3(4) . . ?
C6 C11 C12 113.6(4) . . ?
C13 C11 C12 105.1(4) . . ?
C11 C12 H12A 109.5 . . ?
C11 C12 H12B 109.5 . . ?
H12A C12 H12B 109.5 . . ?
C11 C12 H12C 109.5 . . ?
H12A C12 H12C 109.5 . . ?
H12B C12 H12C 109.5 . . ?
C11 C13 H13A 109.5 . . ?
C11 C13 H13B 109.5 . . ?
H13A C13 H13B 109.5 . . ?
C11 C13 H13C 109.5 . . ?
H13A C13 H13C 109.5 . . ?
H13B C13 H13C 109.5 . . ?
C11 C14 H14A 109.5 . . ?
C11 C14 H14B 109.5 . . ?
H14A C14 H14B 109.5 . . ?
C11 C14 H14C 109.5 . . ?
H14A C14 H14C 109.5 . . ?
H14B C14 H14C 109.5 . . ?
O3 C15 C16 116.6(4) . . ?
O3 C15 C20 122.7(4) . . ?
C16 C15 C20 120.6(4) . . ?
C17 C16 C15 119.2(4) . . ?
C17 C16 H16A 120.4 . . ?
C15 C16 H16A 120.4 . . ?
C16 C17 C18 121.2(4) . . ?
C16 C17 H17A 119.4 . . ?
C18 C17 H17A 119.4 . . ?
C17 C18 C19 118.3(4) . . ?
C17 C18 H18A 120.9 . . ?
C19 C18 H18A 120.9 . . ?
C20 C19 C18 122.1(4) . . ?
C20 C19 O4 120.3(4) . . ?
C18 C19 O4 117.4(4) . . ?
C19 C20 C15 118.7(4) . . ?
C19 C20 H20A 120.7 . . ?
C15 C20 H20A 120.7 . . ?
O5 C21 C26 123.8(4) . . ?
O5 C21 C22 114.9(4) . . ?
C26 C21 C22 121.3(4) . . ?
O6 C22 C23 122.1(4) . . ?
O6 C22 C21 116.0(4) . . ?
C23 C22 C21 121.9(4) . . ?
C24 C23 C22 114.3(4) . . ?
C24 C23 C27 124.0(4) . . ?
C22 C23 C27 121.7(4) . . ?
C23 C24 C25 123.6(4) . . ?
C23 C24 H24A 118.2 . . ?
C25 C24 H24A 118.2 . . ?
C26 C25 O4 118.8(4) . . ?
C26 C25 C24 125.5(4) . . ?
O4 C25 C24 115.4(4) . . ?
C25 C26 C21 113.4(4) . . ?
C25 C26 C31 122.8(4) . . ?
C21 C26 C31 123.8(4) . . ?
C23 C27 C30 110.0(4) . . ?
C23 C27 C29 111.4(4) . . ?
C30 C27 C29 107.9(4) . . ?
C23 C27 C28 110.1(4) . . ?
C30 C27 C28 109.4(4) . . ?
C29 C27 C28 108.1(4) . . ?
C27 C28 H28A 109.5 . . ?
C27 C28 H28B 109.5 . . ?
H28A C28 H28B 109.5 . . ?
C27 C28 H28C 109.5 . . ?
H28A C28 H28C 109.5 . . ?
H28B C28 H28C 109.5 . . ?
C27 C29 H29A 109.5 . . ?
C27 C29 H29B 109.5 . . ?
H29A C29 H29B 109.5 . . ?
C27 C29 H29C 109.5 . . ?
H29A C29 H29C 109.5 . . ?
H29B C29 H29C 109.5 . . ?
C27 C30 H30A 109.5 . . ?
C27 C30 H30B 109.5 . . ?
H30A C30 H30B 109.5 . . ?
C27 C30 H30C 109.5 . . ?
H30A C30 H30C 109.5 . . ?
H30B C30 H30C 109.5 . . ?
C34 C31 C32 109.0(4) . . ?
C34 C31 C26 115.4(4) . . ?
C32 C31 C26 110.0(4) . . ?
C34 C31 C33 106.3(4) . . ?
C32 C31 C33 107.6(4) . . ?
C26 C31 C33 108.3(4) . . ?
C31 C32 H32A 109.5 . . ?
C31 C32 H32B 109.5 . . ?
H32A C32 H32B 109.5 . . ?
C31 C32 H32C 109.5 . . ?
H32A C32 H32C 109.5 . . ?
H32B C32 H32C 109.5 . . ?
C31 C33 H33A 109.5 . . ?
C31 C33 H33B 109.5 . . ?
H33A C33 H33B 109.5 . . ?
C31 C33 H33C 109.5 . . ?
H33A C33 H33C 109.5 . . ?
H33B C33 H33C 109.5 . . ?
C31 C34 H34A 109.5 . . ?
C31 C34 H34B 109.5 . . ?
H34A C34 H34B 109.5 . . ?
C31 C34 H34C 109.5 . . ?
H34A C34 H34C 109.5 . . ?
H34B C34 H34C 109.5 . . ?
O7 C35 C36 110.6(4) . . ?
O7 C35 H35A 109.5 . . ?
C36 C35 H35A 109.5 . . ?
O7 C35 H35B 109.5 . . ?
C36 C35 H35B 109.5 . . ?
H35A C35 H35B 108.1 . . ?
C35 C36 H36A 109.5 . . ?
C35 C36 H36B 109.5 . . ?
H36A C36 H36B 109.5 . . ?
C35 C36 H36C 109.5 . . ?
H36A C36 H36C 109.5 . . ?
H36B C36 H36C 109.5 . . ?
O7 C37 C38 110.6(4) . . ?
O7 C37 H37A 109.5 . . ?
C38 C37 H37A 109.5 . . ?
O7 C37 H37B 109.5 . . ?
C38 C37 H37B 109.5 . . ?
H37A C37 H37B 108.1 . . ?
C37 C38 H38A 109.5 . . ?
C37 C38 H38B 109.5 . . ?
H38A C38 H38B 109.5 . . ?
C37 C38 H38C 109.5 . . ?
H38A C38 H38C 109.5 . . ?
H38B C38 H38C 109.5 . . ?
C1S O1S C3S 109.7(10) . . ?
O1S C1S C2S 108.9(10) . . ?
O1S C1S H1SA 109.9 . . ?
C2S C1S H1SA 109.9 . . ?
O1S C1S H1SB 109.9 . . ?
C2S C1S H1SB 109.9 . . ?
H1SA C1S H1SB 108.3 . . ?
C1S C2S H2SA 109.5 . . ?
C1S C2S H2SB 109.5 . . ?
H2SA C2S H2SB 109.5 . . ?
C1S C2S H2SC 109.5 . . ?
H2SA C2S H2SC 109.5 . . ?
H2SB C2S H2SC 109.5 . . ?
O1S C3S C4S 100.0(9) . . ?
O1S C3S H3SA 111.8 . . ?
C4S C3S H3SA 111.8 . . ?
O1S C3S H3SB 111.8 . . ?
C4S C3S H3SB 111.8 . . ?
H3SA C3S H3SB 109.5 . . ?
C3S C4S H4SA 109.5 . . ?
C3S C4S H4SB 109.5 . . ?
H4SA C4S H4SB 109.5 . . ?
C3S C4S H4SC 109.5 . . ?
H4SA C4S H4SC 109.5 . . ?
H4SB C4S H4SC 109.5 . . ?

loop_
_geom_bond_atom_site_label_1
_geom_bond_atom_site_label_2
_geom_bond_distance
_geom_bond_site_symmetry_2
_geom_bond_publ_flag
Cu1 O5 1.936(3) 2_666 ?
Cu1 O1 1.938(3) . ?
Cu1 O6 1.940(3) 2_666 ?
Cu1 O2 1.946(3) . ?
Cu1 O7 2.429(4) . ?
O1 C1 1.285(5) . ?
O2 C2 1.284(5) . ?
O3 C15 1.375(5) . ?
O3 C5 1.403(5) . ?
O4 C25 1.392(5) . ?
O4 C19 1.397(5) . ?
O5 C21 1.289(5) . ?
O6 C22 1.290(5) . ?
O7 C37 1.432(4) . ?
O7 C35 1.433(4) . ?
C1 C6 1.447(6) . ?
C1 C2 1.461(6) . ?
C2 C3 1.432(6) . ?
C3 C4 1.358(6) . ?
C3 C7 1.536(6) . ?
C4 C5 1.417(6) . ?
C4 H4A 0.9500 . ?
C5 C6 1.365(6) . ?
C6 C11 1.538(6) . ?
C7 C9 1.522(6) . ?
C7 C8 1.525(6) . ?
C7 C10 1.535(6) . ?
C8 H8A 0.9800 . ?
C8 H8B 0.9800 . ?
C8 H8C 0.9800 . ?
C9 H9A 0.9800 . ?
C9 H9B 0.9800 . ?
C9 H9C 0.9800 . ?
C10 H10A 0.9800 . ?
C10 H10B 0.9800 . ?
C10 H10C 0.9800 . ?
C11 C14 1.514(7) . ?
C11 C13 1.540(6) . ?
C11 C12 1.537(6) . ?
C12 H12A 0.9800 . ?
C12 H12B 0.9800 . ?
C12 H12C 0.9800 . ?
C13 H13A 0.9800 . ?
C13 H13B 0.9800 . ?
C13 H13C 0.9800 . ?
C14 H14A 0.9800 . ?
C14 H14B 0.9800 . ?
C14 H14C 0.9800 . ?
C15 C16 1.388(6) . ?
C15 C20 1.396(6) . ?
C16 C17 1.382(6) . ?
C16 H16A 0.9500 . ?
C17 C18 1.385(6) . ?
C17 H17A 0.9500 . ?
C18 C19 1.389(6) . ?
C18 H18A 0.9500 . ?
C19 C20 1.367(6) . ?
C20 H20A 0.9500 . ?
C21 C26 1.436(6) . ?
C21 C22 1.463(6) . ?
C22 C23 1.440(6) . ?
C23 C24 1.372(6) . ?
C23 C27 1.520(6) . ?
C24 C25 1.404(6) . ?
C24 H24A 0.9500 . ?
C25 C26 1.386(6) . ?
C26 C31 1.545(6) . ?
C27 C30 1.532(7) . ?
C27 C29 1.538(7) . ?
C27 C28 1.542(7) . ?
C28 H28A 0.9800 . ?
C28 H28B 0.9800 . ?
C28 H28C 0.9800 . ?
C29 H29A 0.9800 . ?
C29 H29B 0.9800 . ?
C29 H29C 0.9800 . ?
C30 H30A 0.9800 . ?
C30 H30B 0.9800 . ?
C30 H30C 0.9800 . ?
C31 C34 1.501(7) . ?
C31 C32 1.526(7) . ?
C31 C33 1.556(7) . ?
C32 H32A 0.9800 . ?
C32 H32B 0.9800 . ?
C32 H32C 0.9800 . ?
C33 H33A 0.9800 . ?
C33 H33B 0.9800 . ?
C33 H33C 0.9800 . ?
C34 H34A 0.9800 . ?
C34 H34B 0.9800 . ?
C34 H34C 0.9800 . ?
C35 C36 1.488(5) . ?
C35 H35A 0.9900 . ?
C35 H35B 0.9900 . ?
C36 H36A 0.9800 . ?
C36 H36B 0.9800 . ?
C36 H36C 0.9800 . ?
C37 C38 1.486(5) . ?
C37 H37A 0.9900 . ?
C37 H37B 0.9900 . ?
C38 H38A 0.9800 . ?
C38 H38B 0.9800 . ?
C38 H38C 0.9800 . ?
O1S C1S 1.422(5) . ?
O1S C3S 1.434(5) . ?
C1S C2S 1.476(6) . ?
C1S H1SA 0.9900 . ?
C1S H1SB 0.9900 . ?
C2S H2SA 0.9800 . ?
C2S H2SB 0.9800 . ?
C2S H2SC 0.9800 . ?
C3S C4S 1.480(6) . ?
C3S H3SA 0.9900 . ?
C3S H3SB 0.9900 . ?
C4S H4SA 0.9800 . ?
C4S H4SB 0.9800 . ?
C4S H4SC 0.9800 . ?
